data_4323577
loop_
_publ_author_name
'Jeffrey R. Eveland'
'Jean-Yves Saillard'
'Kenton H. Whitmire'

_publ_contact_author
;
Prof. Kenton H. Whitmire
Chemistry Department MS 60
Rice University
Houston TX 77005-1892
U.S.A.
;
_publ_contact_author_email whitmire@rice.edu
_publ_contact_author_fax (1)-713-737-5652
_publ_contact_author_phone (1)-713-737-5650
_publ_section_title
;
 Halide Ion Addition to Bismuth-Containing Iron Carbonyl Compounds:
 Synthesis and Characterization of the Two Bridged-Butterfly Cluster
 Compounds [Et4N][(\m-H)Fe2(CO)6Bi2{\m-Fe(CO)4}] and
 [{PhCH2NMe3}{(\m-H)Fe2(CO)6Bi2(\m-Cl)2}]\\infty and Stabilization of
 Reduced-Hypervalent Bismuth Centers by Coordination to a Metal Center in
 [PhCH2NMe3]3[Bi3Cl4(\m-Cl)4{Fe(CO)3}]
;
_journal_name_full 'Inorganic Chemistry'
_journal_page_first 4387
_journal_page_last 4396
_journal_paper_doi 10.1021/ic9609721
_journal_volume 36
_journal_year 1997
_chemical_formula_sum 'C16 H17 Bi2 Cl2 Fe2 N O6'
_chemical_formula_weight 919.87
_chemical_name_systematic
; 
 ? 
;
_space_group_IT_number 14
_symmetry_cell_setting monoclinic
_symmetry_space_group_name_Hall '-P 2yn'
_symmetry_space_group_name_H-M 'P 1 21/n 1'
_atom_sites_solution_hydrogens geom
_atom_sites_solution_primary direct
_atom_sites_solution_secondary difmap
_audit_creation_method SHELXL
_cell_angle_alpha 90.00
_cell_angle_beta 105.96(3)
_cell_angle_gamma 90.00
_cell_formula_units_Z 4
_cell_length_a 7.864(2)
_cell_length_b 22.465(4)
_cell_length_c 13.797(3)
_cell_measurement_reflns_used 25
_cell_measurement_temperature 293(2)
_cell_measurement_theta_max 28.40
_cell_measurement_theta_min 25.36
_cell_volume 2343.5(10)
_computing_cell_refinement 'TEXSAN 5.0'
_computing_data_collection 'TEXSAN 5.0'
_computing_data_reduction 'TEXSAN 5.0'
_computing_molecular_graphics 'SHELXTL PC'
_computing_publication_material SHELXL-93
_computing_structure_refinement 'SHELXL-93 (Sheldrick, 1993)'
_computing_structure_solution 'SHELXS-86 (Sheldrick, 1990)'
_diffrn_ambient_temperature 293(2)
_diffrn_measurement_device AFC5-S
_diffrn_measurement_method \w-scans
_diffrn_radiation_monochromator graphite
_diffrn_radiation_source 'normal-focus sealed tube'
_diffrn_radiation_type MoK\a
_diffrn_radiation_wavelength 0.71069
_diffrn_reflns_av_R_equivalents 0.0165
_diffrn_reflns_av_sigmaI/netI 0.0573
_diffrn_reflns_limit_h_max 7
_diffrn_reflns_limit_h_min 0
_diffrn_reflns_limit_k_max 24
_diffrn_reflns_limit_k_min 0
_diffrn_reflns_limit_l_max 14
_diffrn_reflns_limit_l_min -14
_diffrn_reflns_number 3210
_diffrn_reflns_theta_max 22.49
_diffrn_reflns_theta_min 2.38
_diffrn_standards_interval_count 150
_diffrn_standards_number 3
_exptl_absorpt_coefficient_mu 16.445
_exptl_absorpt_correction_T_max 1.000
_exptl_absorpt_correction_T_min 0.723
_exptl_absorpt_correction_type psi-scan
_exptl_crystal_colour 'dark green'
_exptl_crystal_density_diffrn 2.607
_exptl_crystal_description needle
_exptl_crystal_F_000 1680
_exptl_crystal_size_max 0.50
_exptl_crystal_size_mid 0.30
_exptl_crystal_size_min 0.20
_refine_diff_density_max 0.713
_refine_diff_density_min -0.806
_refine_diff_density_rms 0.141
_refine_ls_extinction_method none
_refine_ls_goodness_of_fit_all 1.016
_refine_ls_goodness_of_fit_obs 1.045
_refine_ls_matrix_type full
_refine_ls_number_parameters 264
_refine_ls_number_reflns 2949
_refine_ls_number_restraints 0
_refine_ls_restrained_S_all 1.017
_refine_ls_restrained_S_obs 1.045
_refine_ls_R_factor_all 0.0558
_refine_ls_R_factor_obs 0.0285
_refine_ls_shift/esd_max 0.001
_refine_ls_shift/esd_mean 0.000
_refine_ls_structure_factor_coef Fsqd
_refine_ls_weighting_details 'w=1/[\s^2^(Fo^2^)+(0.0000P)^2^+0.0000P] where P=(Fo^2^+2Fc^2^)/3'
_refine_ls_weighting_scheme calc
_refine_ls_wR_factor_all 0.0631
_refine_ls_wR_factor_obs 0.0556
_reflns_number_observed 2236
_reflns_number_total 2950
_reflns_observed_criterion >2sigma(I)
_cod_data_source_file ic9609721_1.cif
_cod_data_source_block '[PhCH2NMe3][HFe2(CO)6Bi2Cl2]'
_cod_depositor_comments
;
The following automatic conversions were performed:

'_refine_ls_weighting_scheme' value 'calc
w=1/[\s^2^(Fo^2^)+(0.0000P)^2^+0.0000P] where P=(Fo^2^+2Fc^2^)/3' was
changed to 'calc'. New tag '_refine_ls_weighting_details' was
created. The value of the new tag was set to
'w=1/[\s^2^(Fo^2^)+(0.0000P)^2^+0.0000P] where P=(Fo^2^+2Fc^2^)/3'.

Automatic conversion script
Id: cif_fix_values 3143 2015-03-26 13:38:13Z robertas 
;
_cod_original_cell_volume 2343.5(9)
_cod_database_code 4323577

loop_
_symmetry_equiv_pos_as_xyz
'x, y, z'
'-x+1/2, y+1/2, -z+1/2'
'-x, -y, -z'
'x-1/2, -y-1/2, z-1/2'

loop_
_atom_site_aniso_label
_atom_site_aniso_U_11
_atom_site_aniso_U_22
_atom_site_aniso_U_33
_atom_site_aniso_U_23
_atom_site_aniso_U_13
_atom_site_aniso_U_12
Bi1 0.0247(3) 0.0311(2) 0.0335(3) -0.0002(2) 0.0097(2) 0.0044(2)
Bi2 0.0258(3) 0.0314(2) 0.0334(3) 0.0002(2) 0.0103(2) -0.0059(2)
Fe1 0.0256(9) 0.0281(8) 0.0274(9) -0.0020(7) 0.0089(7) -0.0017(7)
Fe2 0.0244(9) 0.0288(8) 0.0257(9) 0.0022(7) 0.0075(7) -0.0002(7)
Cl2 0.052(2) 0.0300(14) 0.042(2) -0.0002(13) 0.0103(14) 0.0003(14)
Cl1 0.028(2) 0.050(2) 0.060(2) -0.009(2) 0.0162(15) -0.0047(14)
O23 0.058(6) 0.046(5) 0.040(5) -0.001(4) 0.019(4) 0.000(4)
O21 0.056(6) 0.053(5) 0.055(6) 0.010(4) 0.025(5) -0.007(5)
O13 0.062(6) 0.062(6) 0.065(6) -0.023(5) 0.022(5) -0.032(5)
O12 0.053(6) 0.066(6) 0.050(6) -0.016(5) 0.018(5) 0.008(5)
O22 0.043(5) 0.055(5) 0.052(6) 0.008(4) 0.012(5) 0.014(4)
C23 0.038(7) 0.031(6) 0.026(7) 0.011(5) 0.004(6) 0.006(5)
O11 0.092(7) 0.046(5) 0.044(6) 0.015(4) 0.014(5) 0.003(5)
C13 0.039(8) 0.050(8) 0.023(7) -0.006(5) 0.011(6) 0.011(6)
C22 0.025(7) 0.028(6) 0.036(7) -0.003(5) 0.003(5) -0.004(5)
N1 0.056(8) 0.062(7) 0.038(6) 0.007(5) 0.021(6) 0.000(6)
C58 0.048(9) 0.054(8) 0.072(10) -0.025(7) 0.016(7) -0.002(7)
C21 0.043(8) 0.037(7) 0.025(7) 0.007(5) 0.004(6) -0.002(6)
C12 0.042(8) 0.036(6) 0.031(7) 0.001(5) 0.010(6) 0.013(6)
C51 0.064(11) 0.078(11) 0.080(11) -0.025(9) 0.020(9) 0.007(9)
C50 0.034(8) 0.054(8) 0.054(9) -0.001(7) 0.002(7) 0.012(6)
C55 0.063(10) 0.052(8) 0.071(10) -0.014(7) 0.030(8) -0.007(7)
C54 0.050(9) 0.106(12) 0.058(10) 0.009(9) 0.021(8) -0.005(9)
C11 0.037(7) 0.033(6) 0.033(7) -0.002(5) -0.001(5) -0.006(5)
C56 0.064(10) 0.074(10) 0.071(10) 0.010(8) 0.035(9) 0.023(8)
C57 0.064(10) 0.076(10) 0.069(10) -0.030(8) 0.019(8) -0.030(8)
C53 0.072(11) 0.090(12) 0.093(13) 0.003(10) 0.047(10) -0.013(10)
C52 0.096(15) 0.075(12) 0.169(21) -0.022(12) 0.075(15) -0.021(10)
C59 0.109(14) 0.123(14) 0.097(13) 0.035(11) 0.075(12) 0.024(11)

loop_
_atom_site_label
_atom_site_type_symbol
_atom_site_fract_x
_atom_site_fract_y
_atom_site_fract_z
_atom_site_U_iso_or_equiv
_atom_site_thermal_displace_type
_atom_site_occupancy
_atom_site_calc_flag
_atom_site_refinement_flags
_atom_site_disorder_group
Bi1 Bi -0.01486(5) 0.42846(2) 0.88556(3) 0.02942(13) Uani 1 d . .
Bi2 Bi 0.42609(5) 0.43268(2) 0.88740(3) 0.02978(13) Uani 1 d . .
Fe1 Fe 0.1601(2) 0.36721(6) 0.77852(11) 0.0267(4) Uani 1 d . .
Fe2 Fe 0.2591(2) 0.36384(6) 0.98648(11) 0.0262(4) Uani 1 d . .
H12 H 0.2442(9) 0.3232(23) 0.8940(52) 0.043(29) Uiso 1 d R .
Cl2 Cl 0.2032(4) 0.53358(11) 0.8919(2) 0.0417(7) Uani 1 d . .
Cl1 Cl -0.3005(4) 0.35079(12) 0.8756(2) 0.0454(7) Uani 1 d . .
O23 O 0.2989(10) 0.4448(3) 1.1564(6) 0.047(2) Uani 1 d . .
O21 O 0.0223(11) 0.2756(3) 1.0348(6) 0.053(2) Uani 1 d . .
O13 O -0.1143(11) 0.2764(4) 0.7127(6) 0.062(3) Uani 1 d . .
O12 O 0.3894(11) 0.3061(4) 0.6778(6) 0.056(2) Uani 1 d . .
O22 O 0.5856(10) 0.3004(3) 1.0851(6) 0.050(2) Uani 1 d . .
C23 C 0.2809(14) 0.4142(4) 1.0842(8) 0.033(3) Uani 1 d . .
O11 O 0.0466(12) 0.4569(3) 0.6228(6) 0.062(3) Uani 1 d . .
C13 C -0.0129(15) 0.3127(5) 0.7406(8) 0.037(3) Uani 1 d . .
C22 C 0.4595(14) 0.3258(4) 1.0419(8) 0.031(3) Uani 1 d . .
N1 N 0.5625(13) 0.1554(4) 0.8505(7) 0.051(3) Uani 1 d . .
C58 C 0.5883(16) 0.0900(5) 0.8548(9) 0.058(4) Uani 1 d . .
H58A H 0.5334(16) 0.0731(5) 0.9036(9) 0.080 Uiso 1 d R .
H58B H 0.7138(16) 0.0811(5) 0.8749(9) 0.080 Uiso 1 d R .
H58C H 0.5345(16) 0.0729(5) 0.7889(9) 0.080 Uiso 1 d R .
C21 C 0.1076(15) 0.3122(5) 1.0138(8) 0.036(3) Uani 1 d . .
C12 C 0.3070(15) 0.3311(5) 0.7223(8) 0.036(3) Uani 1 d . .
C51 C 0.1779(19) 0.0887(6) 0.8437(11) 0.074(4) Uani 1 d . .
H51 H 0.1875(19) 0.0724(6) 0.7826(11) 0.080 Uiso 1 d R .
C50 C 0.2596(15) 0.1414(6) 0.8783(9) 0.050(3) Uani 1 d . .
C55 C 0.2464(17) 0.1627(5) 0.9702(10) 0.059(4) Uani 1 d . .
H55 H 0.3028(17) 0.1987(5) 0.9950(10) 0.080 Uiso 1 d R .
C54 C 0.1539(17) 0.1331(7) 1.0256(10) 0.070(4) Uani 1 d . .
H54 H 0.1479(17) 0.1481(7) 1.0882(10) 0.080 Uiso 1 d R .
C11 C 0.0910(14) 0.4222(5) 0.6863(8) 0.036(3) Uani 1 d . .
C56 C 0.3720(17) 0.1712(6) 0.8203(10) 0.067(4) Uani 1 d . .
H56A H 0.3235(17) 0.1612(6) 0.7488(10) 0.080 Uiso 1 d R .
H56B H 0.3612(17) 0.2144(6) 0.8268(10) 0.080 Uiso 1 d R .
C57 C 0.6507(17) 0.1796(6) 0.9514(9) 0.070(4) Uani 1 d . .
H57A H 0.5980(17) 0.1623(6) 1.0007(9) 0.080 Uiso 1 d R .
H57B H 0.6363(17) 0.2225(6) 0.9507(9) 0.080 Uiso 1 d R .
H57C H 0.7756(17) 0.1699(6) 0.9689(9) 0.080 Uiso 1 d R .
C53 C 0.0686(20) 0.0808(7) 0.9876(13) 0.080(5) Uani 1 d . .
H53 H 0.0020(20) 0.0603(7) 1.0240(13) 0.080 Uiso 1 d R .
C52 C 0.0807(23) 0.0597(7) 0.9006(16) 0.106(6) Uani 1 d . .
H52 H 0.0225(23) 0.0240(7) 0.8759(16) 0.080 Uiso 1 d R .
C59 C 0.6456(20) 0.1823(7) 0.7773(11) 0.100(6) Uani 1 d . .
H59A H 0.7707(20) 0.1727(7) 0.7956(11) 0.080 Uiso 1 d R .
H59B H 0.6309(20) 0.2252(7) 0.7772(11) 0.080 Uiso 1 d R .
H59C H 0.5892(20) 0.1667(7) 0.7106(11) 0.080 Uiso 1 d R .

loop_
_atom_type_symbol
_atom_type_description
_atom_type_scat_dispersion_real
_atom_type_scat_dispersion_imag
_atom_type_scat_source
C C 0.0033 0.0016 'International Tables Vol C Tables 4.2.6.8 and 6.1.1.4'
H H 0.0000 0.0000 'International Tables Vol C Tables 4.2.6.8 and 6.1.1.4'
N N 0.0061 0.0033 'International Tables Vol C Tables 4.2.6.8 and 6.1.1.4'
O O 0.0106 0.0060 'International Tables Vol C Tables 4.2.6.8 and 6.1.1.4'
Cl Cl 0.1484 0.1585 'International Tables Vol C Tables 4.2.6.8 and 6.1.1.4'
Fe Fe 0.3463 0.8444 'International Tables Vol C Tables 4.2.6.8 and 6.1.1.4'
Bi Bi -4.1077 10.2566 'International Tables Vol C Tables 4.2.6.8 and 6.1.1.4'

loop_
_geom_angle_atom_site_label_1
_geom_angle_atom_site_label_2
_geom_angle_atom_site_label_3
_geom_angle
_geom_angle_site_symmetry_1
_geom_angle_site_symmetry_3
_geom_angle_publ_flag
Fe2 Bi1 Fe1 62.56(5) . . ?
Fe2 Bi1 Cl1 102.01(7) . . ?
Fe1 Bi1 Cl1 100.35(7) . . ?
Fe2 Bi1 Cl2 92.38(7) . . ?
Fe1 Bi1 Cl2 92.64(7) . . ?
Cl1 Bi1 Cl2 163.89(8) . . ?
Fe2 Bi1 Bi2 49.00(3) . . ?
Fe1 Bi1 Bi2 49.36(4) . . ?
Cl1 Bi1 Bi2 143.20(6) . . ?
Cl2 Bi1 Bi2 52.83(6) . . ?
Fe2 Bi1 Cl2 97.90(6) . 3_567 ?
Fe1 Bi1 Cl2 157.98(5) . 3_567 ?
Cl1 Bi1 Cl2 72.53(8) . 3_567 ?
Cl2 Bi1 Cl2 98.58(7) . 3_567 ?
Bi2 Bi1 Cl2 126.28(5) . 3_567 ?
Fe2 Bi2 Fe1 62.77(5) . . ?
Fe2 Bi2 Cl1 98.10(7) . 1_655 ?
Fe1 Bi2 Cl1 95.67(7) . 1_655 ?
Fe2 Bi2 Cl2 93.30(7) . . ?
Fe1 Bi2 Cl2 93.37(7) . . ?
Cl1 Bi2 Cl2 167.81(8) 1_655 . ?
Fe2 Bi2 Bi1 49.31(3) . . ?
Fe1 Bi2 Bi1 49.45(3) . . ?
Cl1 Bi2 Bi1 138.33(6) 1_655 . ?
Cl2 Bi2 Bi1 53.61(6) . . ?
Fe2 Bi2 Cl2 94.94(6) . 3_667 ?
Fe1 Bi2 Cl2 154.87(5) . 3_667 ?
Cl1 Bi2 Cl2 75.08(7) 1_655 3_667 ?
Cl2 Bi2 Cl2 99.74(7) . 3_667 ?
Bi1 Bi2 Cl2 125.27(5) . 3_667 ?
C11 Fe1 C12 96.6(5) . . ?
C11 Fe1 C13 102.1(5) . . ?
C12 Fe1 C13 95.4(5) . . ?
C11 Fe1 H12 167.6(26) . . ?
C12 Fe1 H12 90.7(20) . . ?
C13 Fe1 H12 87.1(15) . . ?
C11 Fe1 Bi2 93.4(3) . . ?
C12 Fe1 Bi2 89.7(4) . . ?
C13 Fe1 Bi2 163.0(3) . . ?
H12 Fe1 Bi2 76.6(17) . . ?
C11 Fe1 Bi1 86.2(4) . . ?
C12 Fe1 Bi1 170.6(4) . . ?
C13 Fe1 Bi1 92.8(3) . . ?
H12 Fe1 Bi1 85.1(22) . . ?
Bi2 Fe1 Bi1 81.19(4) . . ?
C11 Fe1 Fe2 135.9(3) . . ?
C12 Fe1 Fe2 114.5(3) . . ?
C13 Fe1 Fe2 105.0(3) . . ?
H12 Fe1 Fe2 32.0(26) . . ?
Bi2 Fe1 Fe2 58.30(5) . . ?
Bi1 Fe1 Fe2 58.56(4) . . ?
H12 Fe2 C23 175.1(3) . . ?
H12 Fe2 C22 85.9(3) . . ?
C23 Fe2 C22 95.4(5) . . ?
H12 Fe2 C21 83.5(3) . . ?
C23 Fe2 C21 101.0(5) . . ?
C22 Fe2 C21 99.3(5) . . ?
H12 Fe2 Bi2 81.60(5) . . ?
C23 Fe2 Bi2 93.6(3) . . ?
C22 Fe2 Bi2 89.8(3) . . ?
C21 Fe2 Bi2 161.9(3) . . ?
H12 Fe2 Bi1 91.33(4) . . ?
C23 Fe2 Bi1 86.7(3) . . ?
C22 Fe2 Bi1 171.3(4) . . ?
C21 Fe2 Bi1 88.5(3) . . ?
Bi2 Fe2 Bi1 81.69(4) . . ?
H12 Fe2 Fe1 38.97(4) . . ?
C23 Fe2 Fe1 136.9(3) . . ?
C22 Fe2 Fe1 115.2(4) . . ?
C21 Fe2 Fe1 103.0(3) . . ?
Bi2 Fe2 Fe1 58.93(4) . . ?
Bi1 Fe2 Fe1 58.88(5) . . ?
Bi2 Cl2 Bi1 73.56(6) . . ?
Bi1 Cl1 Bi2 101.54(9) . 1_455 ?
C23 O23 Bi1 113.6(7) . 3_567 ?
C23 O23 Bi2 103.7(7) . 3_667 ?
Bi1 O23 Bi2 75.21(14) 3_567 3_667 ?
O23 C23 Fe2 174.5(9) . . ?
O13 C13 Fe1 174.8(10) . . ?
O22 C22 Fe2 174.4(10) . . ?
C59 N1 C57 108.2(11) . . ?
C59 N1 C58 110.7(10) . . ?
C57 N1 C58 107.7(10) . . ?
C59 N1 C56 108.2(10) . . ?
C57 N1 C56 110.6(10) . . ?
C58 N1 C56 111.4(10) . . ?
O21 C21 Fe2 173.9(10) . . ?
O12 C12 Fe1 173.4(10) . . ?
C50 C51 C52 118.9(15) . . ?
C51 C50 C55 118.2(13) . . ?
C51 C50 C56 119.2(13) . . ?
C55 C50 C56 122.4(12) . . ?
C54 C55 C50 122.0(13) . . ?
C55 C54 C53 118.7(14) . . ?
O11 C11 Fe1 177.3(10) . . ?
N1 C56 C50 116.1(10) . . ?
C52 C53 C54 120.1(16) . . ?
C53 C52 C51 122.0(16) . . ?

loop_
_geom_bond_atom_site_label_1
_geom_bond_atom_site_label_2
_geom_bond_distance
_geom_bond_site_symmetry_2
_geom_bond_publ_flag
Bi1 Fe2 2.653(2) . ?
Bi1 Fe1 2.662(2) . ?
Bi1 Cl1 2.818(3) . ?
Bi1 Cl2 2.906(3) . ?
Bi1 Bi2 3.4621(10) . ?
Bi1 Cl2 3.853(3) 3_567 ?
Bi2 Fe2 2.641(2) . ?
Bi2 Fe1 2.658(2) . ?
Bi2 Cl1 2.868(3) 1_655 ?
Bi2 Cl2 2.876(3) . ?
Bi2 Cl2 3.669(3) 3_667 ?
Fe1 C11 1.750(11) . ?
Fe1 C12 1.757(11) . ?
Fe1 C13 1.798(12) . ?
Fe1 H12 1.84(3) . ?
Fe1 Fe2 2.760(2) . ?
Fe2 H12 1.55(9) . ?
Fe2 C23 1.733(11) . ?
Fe2 C22 1.771(11) . ?
Fe2 C21 1.776(11) . ?
Cl1 Bi2 2.868(3) 1_455 ?
O23 C23 1.187(12) . ?
O23 Bi1 3.566(7) 3_567 ?
O23 Bi2 3.651(7) 3_667 ?
O21 C21 1.148(12) . ?
O13 C13 1.132(12) . ?
O12 C12 1.154(11) . ?
O22 C22 1.156(11) . ?
O11 C11 1.152(11) . ?
N1 C59 1.474(14) . ?
N1 C57 1.478(14) . ?
N1 C58 1.482(13) . ?
N1 C56 1.484(14) . ?
C51 C50 1.37(2) . ?
C51 C52 1.40(2) . ?
C50 C55 1.39(2) . ?
C50 C56 1.50(2) . ?
C55 C54 1.36(2) . ?
C54 C53 1.38(2) . ?
C53 C52 1.32(2) . ?
